data_2312250
loop_
_publ_author_name
'Shahed, H.'
'Sharma, N.'
'Angst, M.'
'Voigt, J.'
'Per&#xdf;on, J'
'Prakash, P.'
'T&#xf6;rnroos, K W'
'Chernyshov, D.'
'Gildenast, H.'
'Ohl, M.'
'Saffarini, G.'
'Grzechnik, A.'
'Friese, K.'

_publ_section_title
;
 Structural insight into the cooperativity of spin crossover compounds.
;
_journal_issue 'Pt 5'
_journal_name_full 'Acta crystallographica Section B, Structural science, crystal engineering and materials'
_journal_page_first 354
_journal_page_last 367
_journal_paper_doi 10.1107/S2052520623005814
_journal_volume 79
_journal_year 2023
_chemical_formula_sum 'C10.86 H8 Fe0.29 N1.71 S0.57'
_chemical_formula_weight 196.75
_space_group_crystal_system orthorhombic
_space_group_IT_number 56
_space_group_name_Hall '-P 2ab 2ac'
_space_group_name_H-M_alt 'P c c n'
_atom_sites_solution_hydrogens geom
_audit_creation_method SHELXL-2019/2
_cell_angle_alpha 90
_cell_angle_beta 90
_cell_angle_gamma 90
_cell_formula_units_Z 14
_cell_length_a 12.3711(3)
_cell_length_b 14.8260(3)
_cell_length_c 18.2181(3)
_cell_measurement_reflns_used 4536
_cell_measurement_temperature 170(2)
_cell_measurement_theta_max 25.211
_cell_measurement_theta_min 2.04
_cell_volume 3341.45(12)
_computing_structure_refinement 'SHELXL-2019/2 (Sheldrick, 2019)'
_diffrn_ambient_temperature 293(2)
_diffrn_measured_fraction_theta_full 0.986
_diffrn_measured_fraction_theta_max 0.816
_diffrn_measurement_device_type '4-circle diffractometer'
_diffrn_radiation_type Synchrotron
_diffrn_radiation_wavelength 0.65524
_diffrn_reflns_av_R_equivalents 0.0798
_diffrn_reflns_av_unetI/netI 0.0591
_diffrn_reflns_Laue_measured_fraction_full 0.986
_diffrn_reflns_Laue_measured_fraction_max 0.816
_diffrn_reflns_limit_h_max 19
_diffrn_reflns_limit_h_min -20
_diffrn_reflns_limit_k_max 18
_diffrn_reflns_limit_k_min -18
_diffrn_reflns_limit_l_max 29
_diffrn_reflns_limit_l_min -29
_diffrn_reflns_number 34273
_diffrn_reflns_point_group_measured_fraction_full 0.986
_diffrn_reflns_point_group_measured_fraction_max 0.816
_diffrn_reflns_theta_full 23.150
_diffrn_reflns_theta_max 32.965
_diffrn_reflns_theta_min 1.977
_exptl_absorpt_coefficient_mu 0.450
_exptl_crystal_density_diffrn 1.369
_exptl_crystal_description irregular
_exptl_crystal_F_000 1424
_refine_diff_density_max 0.431
_refine_diff_density_min -0.309
_refine_diff_density_rms 0.068
_refine_ls_extinction_method none
_refine_ls_goodness_of_fit_ref 1.188
_refine_ls_hydrogen_treatment constr
_refine_ls_matrix_type full
_refine_ls_number_parameters 213
_refine_ls_number_reflns 6545
_refine_ls_number_restraints 0
_refine_ls_restrained_S_all 1.188
_refine_ls_R_factor_all 0.1383
_refine_ls_R_factor_gt 0.0874
_refine_ls_shift/su_max 0.001
_refine_ls_shift/su_mean 0.000
_refine_ls_structure_factor_coef Fsqd
_refine_ls_weighting_details 'w=1/[\s^2^(Fo^2^)+(0.0430P)^2^+1.7548P] where P=(Fo^2^+2Fc^2^)/3'
_refine_ls_weighting_scheme calc
_refine_ls_wR_factor_gt 0.1400
_refine_ls_wR_factor_ref 0.1569
_reflns_Friedel_coverage 0.000
_reflns_number_gt 4324
_reflns_number_total 6545
_reflns_threshold_expression 'I > 2\s(I)'
_cod_data_source_file Bia_Portho_170K.cif
_cod_data_source_block Bia_dw4400_170K
_cod_depositor_comments 'Adding full bibliography for 2312165--2312274.cif.'
_cod_database_code 2312250
_shelx_shelxl_version_number 2019/2
_shelx_space_group_comment
;
The symmetry employed for this shelxl refinement is uniquely defined
by the following loop, which should always be used as a source of
symmetry information in preference to the above space-group names.
They are only intended as comments.
;

loop_
_space_group_symop_operation_xyz
'x, y, z'
'-x+1/2, -y+1/2, z'
'-x, y+1/2, -z+1/2'
'x+1/2, -y, -z+1/2'
'-x, -y, -z'
'x-1/2, y-1/2, -z'
'x, -y-1/2, z-1/2'
'-x-1/2, y, z-1/2'

loop_
_atom_site_label
_atom_site_type_symbol
_atom_site_fract_x
_atom_site_fract_y
_atom_site_fract_z
_atom_site_U_iso_or_equiv
_atom_site_adp_type
_atom_site_occupancy
_atom_site_site_symmetry_order
_atom_site_calc_flag
_atom_site_refinement_flags_posn
_atom_site_refinement_flags_adp
_atom_site_refinement_flags_occupancy
_atom_site_disorder_assembly
_atom_site_disorder_group
Fe01 Fe 0.750000 0.750000 0.58943(3) 0.03119(12) Uani 1 2 d S T P . .
S002 S 0.84764(6) 0.56001(5) 0.39234(4) 0.04695(19) Uani 1 1 d . . . . .
N003 N 0.72552(16) 0.83847(14) 0.66822(10) 0.0321(4) Uani 1 1 d . . . . .
N004 N 0.79045(18) 0.66567(15) 0.51303(11) 0.0394(5) Uani 1 1 d . . . . .
N005 N 0.89545(17) 0.80260(14) 0.59498(11) 0.0350(4) Uani 1 1 d . . . . .
C006 C 0.6274(2) 0.84915(16) 0.70896(13) 0.0329(5) Uani 1 1 d . . . . .
C007 C 0.5332(2) 0.87480(17) 0.67329(13) 0.0358(5) Uani 1 1 d . . . . .
H007 H 0.533885 0.886363 0.623117 0.043 Uiso 1 1 calc R U . . .
C008 C 0.9083(2) 0.86455(18) 0.64863(14) 0.0375(6) Uani 1 1 d . . . . .
C009 C 0.8099(2) 0.88186(18) 0.68906(14) 0.0385(6) Uani 1 1 d . . . . .
H009 H 0.807902 0.922271 0.728083 0.046 Uiso 1 1 calc R U . . .
C00A C 0.6257(2) 0.83164(18) 0.78391(14) 0.0393(6) Uani 1 1 d . . . . .
H00A H 0.688694 0.814262 0.807963 0.047 Uiso 1 1 calc R U . . .
C00B C 0.4348(2) 0.86671(17) 0.78839(14) 0.0370(5) Uani 1 1 d . . . . .
C00C C 0.4384(2) 0.88303(17) 0.71277(14) 0.0362(5) Uani 1 1 d . . . . .
H00C H 0.375401 0.899831 0.688505 0.043 Uiso 1 1 calc R U . . .
C00D C 0.8130(2) 0.62260(17) 0.46250(13) 0.0345(5) Uani 1 1 d . . . . .
C00E C 0.5302(2) 0.84013(19) 0.82251(14) 0.0421(6) Uani 1 1 d . . . . .
H00E H 0.529609 0.827780 0.872561 0.051 Uiso 1 1 calc R U . . .
C00F C 0.3330(2) 0.88077(18) 0.83040(15) 0.0411(6) Uani 1 1 d . . . . .
C00G C 0.9817(2) 0.7829(2) 0.55286(15) 0.0443(6) Uani 1 1 d . . . . .
H00G H 0.974075 0.741164 0.515122 0.053 Uiso 1 1 calc R U . . .
C00H C 0.3380(3) 0.9146(2) 0.90145(15) 0.0478(7) Uani 1 1 d . . . . .
H00H H 0.404899 0.927052 0.922462 0.057 Uiso 1 1 calc R U . . .
C00I C 1.0059(2) 0.9074(2) 0.66163(17) 0.0493(7) Uani 1 1 d . . . . .
H00I H 1.012057 0.949841 0.698991 0.059 Uiso 1 1 calc R U . . .
C00J C 0.2325(2) 0.8621(2) 0.80067(17) 0.0473(7) Uani 1 1 d . . . . .
H00J H 0.227425 0.838865 0.753364 0.057 Uiso 1 1 calc R U . . .
C00K C 0.1388(3) 0.8778(2) 0.8412(2) 0.0577(8) Uani 1 1 d . . . . .
H00K H 0.071664 0.865112 0.820613 0.069 Uiso 1 1 calc R U . . .
C00L C 1.0936(2) 0.8863(2) 0.61852(19) 0.0567(8) Uani 1 1 d . . . . .
H00L H 1.160026 0.914291 0.625977 0.068 Uiso 1 1 calc R U . . .
C00M C 0.2441(3) 0.9302(2) 0.94147(17) 0.0573(8) Uani 1 1 d . . . . .
H00M H 0.248672 0.953137 0.988877 0.069 Uiso 1 1 calc R U . . .
C00N C 0.1447(3) 0.9119(2) 0.91148(19) 0.0600(9) Uani 1 1 d . . . . .
H00N H 0.082009 0.922338 0.938302 0.072 Uiso 1 1 calc R U . . .
C00O C 1.0808(2) 0.8227(2) 0.56395(17) 0.0524(8) Uani 1 1 d . . . . .
H00O H 1.139223 0.806685 0.534608 0.063 Uiso 1 1 calc R U . . .

loop_
_atom_site_aniso_label
_atom_site_aniso_U_11
_atom_site_aniso_U_22
_atom_site_aniso_U_33
_atom_site_aniso_U_23
_atom_site_aniso_U_13
_atom_site_aniso_U_12
Fe01 0.0354(2) 0.0320(3) 0.0262(2) 0.000 0.000 -0.0008(2)
S002 0.0512(4) 0.0550(4) 0.0346(3) -0.0093(3) 0.0101(3) 0.0009(3)
N003 0.0364(11) 0.0309(11) 0.0290(9) 0.0012(8) -0.0022(7) 0.0009(8)
N004 0.0463(12) 0.0399(12) 0.0321(10) -0.0010(9) 0.0026(9) -0.0011(10)
N005 0.0389(11) 0.0347(11) 0.0313(10) 0.0081(9) 0.0004(8) 0.0002(8)
C006 0.0398(13) 0.0275(12) 0.0315(11) -0.0007(9) 0.0000(9) 0.0022(9)
C007 0.0455(14) 0.0342(13) 0.0278(11) 0.0013(10) -0.0033(10) 0.0048(11)
C008 0.0410(13) 0.0350(14) 0.0364(13) 0.0056(10) -0.0051(10) -0.0045(11)
C009 0.0470(15) 0.0340(14) 0.0345(12) -0.0016(10) -0.0046(11) -0.0030(11)
C00A 0.0454(14) 0.0406(15) 0.0320(12) 0.0018(11) -0.0035(10) 0.0117(11)
C00B 0.0438(14) 0.0309(13) 0.0364(12) 0.0009(10) 0.0008(10) 0.0086(10)
C00C 0.0403(13) 0.0337(13) 0.0346(12) 0.0001(10) -0.0043(10) 0.0060(10)
C00D 0.0356(12) 0.0376(14) 0.0304(11) 0.0035(10) 0.0015(9) -0.0018(10)
C00E 0.0517(15) 0.0446(16) 0.0300(12) 0.0034(11) 0.0010(11) 0.0102(12)
C00F 0.0474(15) 0.0346(14) 0.0412(14) 0.0068(11) 0.0056(11) 0.0135(11)
C00G 0.0434(15) 0.0503(16) 0.0391(14) 0.0083(12) 0.0062(11) -0.0014(12)
C00H 0.0570(17) 0.0483(17) 0.0382(14) 0.0047(12) 0.0024(12) 0.0158(13)
C00I 0.0458(15) 0.0508(17) 0.0514(16) 0.0043(14) -0.0086(13) -0.0111(13)
C00J 0.0482(17) 0.0451(16) 0.0485(15) 0.0034(13) 0.0032(12) 0.0130(12)
C00K 0.0450(16) 0.059(2) 0.069(2) 0.0136(17) 0.0066(15) 0.0136(14)
C00L 0.0389(15) 0.067(2) 0.064(2) 0.0168(17) -0.0093(14) -0.0125(14)
C00M 0.069(2) 0.0587(19) 0.0446(15) 0.0076(14) 0.0133(15) 0.0280(17)
C00N 0.059(2) 0.064(2) 0.0574(19) 0.0144(16) 0.0164(16) 0.0256(16)
C00O 0.0409(15) 0.064(2) 0.0522(17) 0.0201(15) 0.0072(13) -0.0018(14)

loop_
_atom_type_symbol
_atom_type_description
_atom_type_scat_dispersion_real
_atom_type_scat_dispersion_imag
_atom_type_scat_source
Fe Fe 0.3265 0.6960 'International Tables Vol C Tables 4.2.6.8 and 6.1.1.4'
C C 0.0024 0.0013 'International Tables Vol C Tables 4.2.6.8 and 6.1.1.4'
H H 0.0000 0.0000 'International Tables Vol C Tables 4.2.6.8 and 6.1.1.4'
N N 0.0049 0.0027 'International Tables Vol C Tables 4.2.6.8 and 6.1.1.4'
S S 0.1051 0.1002 'International Tables Vol C Tables 4.2.6.8 and 6.1.1.4'

loop_
_geom_angle_atom_site_label_1
_geom_angle_atom_site_label_2
_geom_angle_atom_site_label_3
_geom_angle
_geom_angle_site_symmetry_1
_geom_angle_site_symmetry_3
_geom_angle_publ_flag
N004 Fe01 N004 88.12(13) 2_665 . ?
N004 Fe01 N005 91.00(9) 2_665 . ?
N004 Fe01 N005 93.25(9) . . ?
N004 Fe01 N005 93.25(9) 2_665 2_665 ?
N004 Fe01 N005 91.00(9) . 2_665 ?
N005 Fe01 N005 174.09(12) . 2_665 ?
N004 Fe01 N003 173.86(9) 2_665 2_665 ?
N004 Fe01 N003 93.10(9) . 2_665 ?
N005 Fe01 N003 94.94(8) . 2_665 ?
N005 Fe01 N003 80.72(8) 2_665 2_665 ?
N004 Fe01 N003 93.10(9) 2_665 . ?
N004 Fe01 N003 173.86(9) . . ?
N005 Fe01 N003 80.72(8) . . ?
N005 Fe01 N003 94.94(8) 2_665 . ?
N003 Fe01 N003 86.32(12) 2_665 . ?
C009 N003 C006 118.7(2) . . ?
C009 N003 Fe01 115.12(18) . . ?
C006 N003 Fe01 125.63(16) . . ?
C00D N004 Fe01 173.0(2) . . ?
C00G N005 C008 117.8(2) . . ?
C00G N005 Fe01 127.7(2) . . ?
C008 N005 Fe01 114.56(17) . . ?
C007 C006 C00A 119.9(2) . . ?
C007 C006 N003 120.0(2) . . ?
C00A C006 N003 120.1(2) . . ?
C00C C007 C006 119.6(2) . . ?
N005 C008 C00I 122.6(3) . . ?
N005 C008 C009 112.9(2) . . ?
C00I C008 C009 124.4(3) . . ?
N003 C009 C008 116.4(2) . . ?
C00E C00A C006 119.7(2) . . ?
C00E C00B C00C 117.5(2) . . ?
C00E C00B C00F 121.8(2) . . ?
C00C C00B C00F 120.6(2) . . ?
C007 C00C C00B 121.6(2) . . ?
N004 C00D S002 178.3(2) . . ?
C00A C00E C00B 121.6(2) . . ?
C00J C00F C00H 118.5(3) . . ?
C00J C00F C00B 122.1(3) . . ?
C00H C00F C00B 119.5(3) . . ?
N005 C00G C00O 122.0(3) . . ?
C00F C00H C00M 120.7(3) . . ?
C00L C00I C008 119.1(3) . . ?
C00F C00J C00K 120.4(3) . . ?
C00N C00K C00J 120.6(3) . . ?
C00I C00L C00O 118.4(3) . . ?
C00N C00M C00H 120.4(3) . . ?
C00M C00N C00K 119.3(3) . . ?
C00G C00O C00L 120.1(3) . . ?

loop_
_geom_bond_atom_site_label_1
_geom_bond_atom_site_label_2
_geom_bond_distance
_geom_bond_site_symmetry_2
_geom_bond_publ_flag
Fe01 N004 1.937(2) 2_665 ?
Fe01 N004 1.937(2) . ?
Fe01 N005 1.964(2) . ?
Fe01 N005 1.964(2) 2_665 ?
Fe01 N003 1.968(2) 2_665 ?
Fe01 N003 1.968(2) . ?
S002 C00D 1.637(3) . ?
N003 C009 1.284(3) . ?
N003 C006 1.431(3) . ?
N004 C00D 1.154(3) . ?
N005 C00G 1.347(3) . ?
N005 C008 1.351(3) . ?
C006 C007 1.388(3) . ?
C006 C00A 1.390(3) . ?
C007 C00C 1.381(4) . ?
C008 C00I 1.384(4) . ?
C008 C009 1.446(4) . ?
C00A C00E 1.381(4) . ?
C00B C00E 1.390(4) . ?
C00B C00C 1.399(3) . ?
C00B C00F 1.489(4) . ?
C00F C00J 1.385(4) . ?
C00F C00H 1.390(4) . ?
C00G C00O 1.375(4) . ?
C00H C00M 1.391(4) . ?
C00I C00L 1.376(5) . ?
C00J C00K 1.393(4) . ?
C00K C00N 1.379(5) . ?
C00L C00O 1.380(5) . ?
C00M C00N 1.373(5) . ?
